data_9004261
loop_
_publ_author_name
'Rouse, R. C.'
'Peacor, D. R.'

_publ_section_title
;
 The crystal structure of dissakisite-(Ce),the
 Mg analogue of allanite-(Ce)
;
_journal_name_full 'The Canadian Mineralogist'
_journal_page_first 153
_journal_page_last 157
_journal_volume 31
_journal_year 1993
_chemical_compound_source 'Balchen Mountain, East Antartica'
_chemical_formula_sum 'Al1.83 Ca Ce0.57 Fe0.145 H La0.33 Mg0.855 Nd0.07 O13 Pr0.03 Si3 Ti0.17'
_chemical_name_mineral Dissakisite-(Ce)
_space_group_IT_number 11
_symmetry_space_group_name_Hall '-P 2yb'
_symmetry_space_group_name_H-M 'P 1 21/m 1'
_cell_angle_alpha 90
_cell_angle_beta 114.62
_cell_angle_gamma 90
_cell_length_a 8.905
_cell_length_b 5.684
_cell_length_c 10.113
_cell_formula_units_Z 2
_cell_volume 465.345
_database_code_amcsd 0005294
_exptl_crystal_density_diffrn 3.995
_cod_original_formula_sum 'Ca (Ce.57 La.33 Nd.07 Pr.03) Al1.83 Ti.17 (Mg.855 Fe.145) Si3 O13 H'
_cod_database_code 9004261

loop_
_space_group_symop_operation_xyz
x,y,z
x,1/2-y,z
-x,1/2+y,-z
-x,-y,-z

loop_
_atom_site_label
_atom_site_fract_x
_atom_site_fract_y
_atom_site_fract_z
_atom_site_occupancy
_atom_site_U_iso_or_equiv
Ca1 0.23800 0.25000 0.84800 1.00000 0.00760
Ce2 0.40515 0.25000 0.57282 0.57000 0.00931
La2 0.40515 0.25000 0.57282 0.33000 0.00931
Nd2 0.40515 0.25000 0.57282 0.07000 0.00931
Pr2 0.40515 0.25000 0.57282 0.03000 0.00931
Al1 0.00000 0.00000 0.00000 0.83000 0.00671
Ti1 0.00000 0.00000 0.00000 0.17000 0.00671
Al2 0.00000 0.00000 0.50000 1.00000 0.00291
Mg3 0.29800 0.25000 0.21280 0.85500 0.00570
Fe3 0.29800 0.25000 0.21280 0.14500 0.00570
Si1 0.66240 0.25000 0.96090 1.00000 0.00342
Si2 0.68590 0.25000 0.28070 1.00000 0.00317
Si3 0.81440 0.25000 0.67910 1.00000 0.00291
O1 0.76470 0.00880 0.96570 1.00000 0.00570
O2 0.69190 0.02550 0.64000 1.00000 0.00545
O3 0.79450 0.01380 0.34050 1.00000 0.00431
O4 0.05080 0.25000 0.12930 1.00000 0.00545
O5 0.95400 0.25000 0.85030 1.00000 0.00494
O6 0.93400 0.25000 0.59110 1.00000 0.00367
O7 0.48860 0.25000 0.82350 1.00000 0.00684
O8 0.53740 0.25000 0.32930 1.00000 0.00101
O9 0.61900 0.25000 0.10310 1.00000 0.00089
O10 0.08210 0.25000 0.42660 1.00000 0.00063
H 0.07700 0.25000 0.34900 1.00000 0.02533

loop_
_cod_related_entry_id
_cod_related_entry_database
_cod_related_entry_code
1 AMCSD 0005294
